data_4109686
loop_
_publ_author_name
'Bradley O. Ashburn'
'Rich G. Carter'
'Lev N. Zakharov'

_publ_section_title
;
 Synthesis of Tetra-ortho-substituted, Phosphorus-Containing and
 Carbonyl-Containing Biaryls Utilizing a Diels-Alder Approach
;
_journal_name_full 'Journal of the American Chemical Society'
_journal_page_first 9109
_journal_page_last 9116
_journal_paper_doi 10.1021/ja071163r
_journal_volume 129
_journal_year 2007
_chemical_formula_sum 'C42 H45 F5 N O7 P'
_chemical_formula_weight 801.76
_chemical_name_systematic
; 
 ? 
;
_space_group_IT_number 52
_symmetry_cell_setting orthorhombic
_symmetry_space_group_name_Hall '-P 2a 2bc'
_symmetry_space_group_name_H-M 'P n n a'
_atom_sites_solution_hydrogens geom
_atom_sites_solution_primary direct
_atom_sites_solution_secondary difmap
_audit_creation_method SHELXL-97
_cell_angle_alpha 90.00
_cell_angle_beta 90.00
_cell_angle_gamma 90.00
_cell_formula_units_Z 8
_cell_length_a 24.6647(12)
_cell_length_b 19.1622(9)
_cell_length_c 16.6761(8)
_cell_measurement_temperature 153(2)
_cell_volume 7881.6(7)
_computing_structure_refinement 'SHELXL-97 (Sheldrick, 1997)'
_computing_structure_solution 'SHELXS-97 (Sheldrick, 1990)'
_diffrn_ambient_temperature 153(2)
_diffrn_measured_fraction_theta_full 1.000
_diffrn_measured_fraction_theta_max 1.000
_diffrn_radiation_monochromator graphite
_diffrn_radiation_source 'fine-focus sealed tube'
_diffrn_radiation_type MoK\a
_diffrn_radiation_wavelength 0.71073
_diffrn_reflns_av_R_equivalents 0.0495
_diffrn_reflns_av_sigmaI/netI 0.0295
_diffrn_reflns_limit_h_max 29
_diffrn_reflns_limit_h_min -28
_diffrn_reflns_limit_k_max 22
_diffrn_reflns_limit_k_min -22
_diffrn_reflns_limit_l_max 19
_diffrn_reflns_limit_l_min -19
_diffrn_reflns_number 54529
_diffrn_reflns_theta_full 25.00
_diffrn_reflns_theta_max 25.00
_diffrn_reflns_theta_min 1.47
_exptl_absorpt_coefficient_mu 0.145
_exptl_absorpt_correction_T_max 1.000
_exptl_absorpt_correction_T_min 0.787
_exptl_absorpt_correction_type multi-scan
_exptl_absorpt_process_details SADABS
_exptl_crystal_colour Yellow
_exptl_crystal_density_diffrn 1.351
_exptl_crystal_density_meas 0
_exptl_crystal_description Block
_exptl_crystal_F_000 3360
_exptl_crystal_size_max 0.28
_exptl_crystal_size_mid 0.21
_exptl_crystal_size_min 0.12
_refine_diff_density_max 0.277
_refine_diff_density_min -0.194
_refine_diff_density_rms 0.037
_refine_ls_extinction_method none
_refine_ls_goodness_of_fit_ref 1.055
_refine_ls_hydrogen_treatment noref
_refine_ls_matrix_type full
_refine_ls_number_parameters 505
_refine_ls_number_reflns 6947
_refine_ls_number_restraints 14
_refine_ls_restrained_S_all 1.057
_refine_ls_R_factor_all 0.0605
_refine_ls_R_factor_gt 0.0429
_refine_ls_shift/su_max 0.001
_refine_ls_shift/su_mean 0.000
_refine_ls_structure_factor_coef Fsqd
_refine_ls_weighting_details 'calc w=1/[\s^2^(Fo^2^)+(0.0621P)^2^+0.6096P] where P=(Fo^2^+2Fc^2^)/3'
_refine_ls_weighting_scheme calc
_refine_ls_wR_factor_gt 0.1070
_refine_ls_wR_factor_ref 0.1149
_reflns_number_gt 5414
_reflns_number_total 6947
_reflns_threshold_expression >2sigma(I)
_cod_data_source_file ja071163rsi20070216_084342.cif
_cod_data_source_block 28f
_cod_database_code 4109686

loop_
_symmetry_equiv_pos_as_xyz
'x, y, z'
'-x+1/2, -y, z'
'-x+1/2, y+1/2, -z+1/2'
'x, -y+1/2, -z+1/2'
'-x, -y, -z'
'x-1/2, y, -z'
'x-1/2, -y-1/2, z-1/2'
'-x, y-1/2, z-1/2'

loop_
_atom_site_label
_atom_site_type_symbol
_atom_site_fract_x
_atom_site_fract_y
_atom_site_fract_z
_atom_site_U_iso_or_equiv
_atom_site_adp_type
_atom_site_occupancy
_atom_site_symmetry_multiplicity
_atom_site_calc_flag
_atom_site_refinement_flags
_atom_site_disorder_assembly
_atom_site_disorder_group
P1 P 0.10482(2) 0.20099(2) 0.52657(3) 0.03261(14) Uani 1 1 d D . .
O1 O 0.14100(6) 0.19253(7) 0.45633(8) 0.0432(4) Uani 1 1 d . C .
O2 O 0.03728(6) 0.38018(7) 0.72845(7) 0.0460(4) Uani 1 1 d . . .
O3 O 0.08327(5) 0.46457(6) 0.46352(7) 0.0371(3) Uani 1 1 d . . .
O4 O -0.00812(6) 0.32267(8) 0.42798(8) 0.0463(4) Uani 1 1 d . . .
O5 O -0.01275(6) 0.40521(7) 0.34019(9) 0.0511(4) Uani 1 1 d . . .
N1 N 0.01207(7) 0.35867(8) 0.37539(10) 0.0370(4) Uani 1 1 d . C .
F1 F 0.23668(5) 0.22133(6) 0.36752(7) 0.0526(3) Uani 1 1 d . C .
F2 F 0.32352(5) 0.20621(8) 0.45977(9) 0.0729(4) Uani 1 1 d . . .
F3 F 0.34865(6) 0.30340(9) 0.57249(9) 0.0774(5) Uani 1 1 d . C .
F4 F 0.28285(5) 0.41588(7) 0.59370(8) 0.0652(4) Uani 1 1 d . . .
F5 F 0.19477(5) 0.43194(6) 0.50284(7) 0.0491(3) Uani 1 1 d . C .
C1 C 0.09099(8) 0.29221(9) 0.55282(11) 0.0326(4) Uani 1 1 d . C .
C2 C 0.07253(8) 0.30680(10) 0.63035(11) 0.0379(5) Uani 1 1 d . . .
H2A H 0.0707 0.2702 0.6687 0.045 Uiso 1 1 calc R C .
C3 C 0.05691(8) 0.37345(10) 0.65216(10) 0.0356(4) Uani 1 1 d . C .
C4 C 0.06101(8) 0.42823(9) 0.59812(10) 0.0334(4) Uani 1 1 d . . .
H4A H 0.0513 0.4743 0.6133 0.040 Uiso 1 1 calc R C .
C5 C 0.07963(7) 0.41409(9) 0.52144(10) 0.0318(4) Uani 1 1 d . C .
C6 C 0.09448(7) 0.34668(9) 0.49673(10) 0.0309(4) Uani 1 1 d . . .
C7 C 0.10886(7) 0.33894(9) 0.40944(10) 0.0305(4) Uani 1 1 d . C .
C8 C 0.06858(7) 0.34659(9) 0.35102(10) 0.0320(4) Uani 1 1 d . . .
C9 C 0.07783(8) 0.34575(10) 0.26943(11) 0.0377(5) Uani 1 1 d . C .
H9A H 0.0487 0.3508 0.2326 0.045 Uiso 1 1 calc R . .
C10 C 0.13023(9) 0.33747(11) 0.24267(11) 0.0414(5) Uani 1 1 d . . .
H10A H 0.1378 0.3354 0.1868 0.050 Uiso 1 1 calc R C .
C11 C 0.17160(8) 0.33221(10) 0.29779(11) 0.0389(5) Uani 1 1 d . C .
H11A H 0.2078 0.3279 0.2790 0.047 Uiso 1 1 calc R . .
C12 C 0.16211(7) 0.33304(9) 0.38040(11) 0.0331(4) Uani 1 1 d . . .
C13 C 0.21001(8) 0.32531(11) 0.43430(11) 0.0380(5) Uani 1 1 d . C .
C14 C 0.24525(8) 0.26954(11) 0.42505(12) 0.0434(5) Uani 1 1 d . . .
C15 C 0.29103(8) 0.26154(13) 0.47094(14) 0.0515(6) Uani 1 1 d . C .
C16 C 0.30345(9) 0.31053(13) 0.52833(14) 0.0536(6) Uani 1 1 d . . .
C17 C 0.27009(9) 0.36689(12) 0.53909(12) 0.0480(5) Uani 1 1 d . C .
C18 C 0.22428(8) 0.37378(11) 0.49217(12) 0.0407(5) Uani 1 1 d . . .
C19 C 0.01236(11) 0.44578(11) 0.74825(12) 0.0576(7) Uani 1 1 d . . .
H19A H -0.0002 0.4447 0.8040 0.086 Uiso 1 1 calc R . .
H19B H -0.0186 0.4539 0.7126 0.086 Uiso 1 1 calc R . .
H19C H 0.0388 0.4835 0.7416 0.086 Uiso 1 1 calc R . .
C20 C 0.08530(9) 0.53618(9) 0.48743(12) 0.0403(5) Uani 1 1 d . . .
H20A H 0.1098 0.5418 0.5340 0.048 Uiso 1 1 calc R . .
H20B H 0.0487 0.5525 0.5030 0.048 Uiso 1 1 calc R . .
C21 C 0.10593(8) 0.57791(10) 0.41722(11) 0.0373(5) Uani 1 1 d . . .
C22 C 0.14898(9) 0.55438(11) 0.37134(13) 0.0525(6) Uani 1 1 d . . .
H22A H 0.1653 0.5108 0.3835 0.063 Uiso 1 1 calc R . .
C23 C 0.16843(10) 0.59360(12) 0.30808(14) 0.0608(7) Uani 1 1 d . . .
H23A H 0.1980 0.5769 0.2771 0.073 Uiso 1 1 calc R . .
C24 C 0.14507(10) 0.65686(12) 0.28971(14) 0.0557(6) Uani 1 1 d . . .
H24A H 0.1583 0.6837 0.2460 0.067 Uiso 1 1 calc R . .
C25 C 0.10248(10) 0.68098(11) 0.33504(13) 0.0525(6) Uani 1 1 d . . .
H25A H 0.0863 0.7247 0.3227 0.063 Uiso 1 1 calc R . .
C26 C 0.08299(9) 0.64169(10) 0.39890(12) 0.0431(5) Uani 1 1 d . . .
H26A H 0.0537 0.6588 0.4302 0.052 Uiso 1 1 calc R . .
C27 C 0.13368(8) 0.16324(9) 0.61681(11) 0.0342(4) Uani 1 1 d . B .
H27A H 0.1092 0.1740 0.6630 0.041 Uiso 1 1 calc R A 2
C28 C 0.13995(10) 0.08357(10) 0.61046(13) 0.0492(6) Uani 1 1 d . B 2
H28A H 0.1037 0.0619 0.6046 0.059 Uiso 1 1 calc R B 2
H28B H 0.1615 0.0720 0.5622 0.059 Uiso 1 1 calc R B 2
C29 C 0.16805(12) 0.05391(13) 0.68489(16) 0.0722(8) Uani 1 1 d . B 2
H29A H 0.1448 0.0618 0.7324 0.087 Uiso 1 1 calc R B 2
H29B H 0.1729 0.0029 0.6783 0.087 Uiso 1 1 calc R B 2
C30 C 0.22294(12) 0.08776(13) 0.69854(17) 0.0797(9) Uani 1 1 d . B 2
H30A H 0.2473 0.0772 0.6529 0.096 Uiso 1 1 calc R B 2
H30B H 0.2396 0.0687 0.7479 0.096 Uiso 1 1 calc R B 2
C31 C 0.21607(12) 0.16640(13) 0.70660(17) 0.0820(10) Uani 1 1 d . B 2
H31A H 0.1938 0.1769 0.7545 0.098 Uiso 1 1 calc R B 2
H31B H 0.2520 0.1885 0.7140 0.098 Uiso 1 1 calc R B 2
C32 C 0.18893(9) 0.19659(11) 0.63256(15) 0.0533(6) Uani 1 1 d . B 2
H32A H 0.2126 0.1891 0.5854 0.064 Uiso 1 1 calc R B 2
H32B H 0.1843 0.2475 0.6397 0.064 Uiso 1 1 calc R B 2
C33 C 0.0384(3) 0.1492(3) 0.5184(3) 0.0286(12) Uani 0.50 1 d PD C 1
H33A H 0.0467 0.1011 0.5382 0.034 Uiso 0.50 1 calc PR C 1
C34 C 0.02255(17) 0.1414(2) 0.4294(2) 0.0370(9) Uani 0.50 1 d PD C 1
H34A H 0.0145 0.1879 0.4065 0.044 Uiso 0.50 1 calc PR C 1
H34B H 0.0533 0.1212 0.3991 0.044 Uiso 0.50 1 calc PR C 1
C35 C -0.0268(5) 0.0945(8) 0.4203(9) 0.046(3) Uani 0.50 1 d PD C 1
H35A H -0.0368 0.0916 0.3629 0.056 Uiso 0.50 1 calc PR C 1
H35B H -0.0176 0.0469 0.4389 0.056 Uiso 0.50 1 calc PR C 1
C36 C -0.07470(18) 0.1212(3) 0.4675(3) 0.0455(11) Uani 0.50 1 d PD C 1
H36A H -0.1057 0.0889 0.4609 0.055 Uiso 0.50 1 calc PR C 1
H36B H -0.0856 0.1675 0.4469 0.055 Uiso 0.50 1 calc PR C 1
C37 C -0.0602(4) 0.1269(4) 0.5556(4) 0.0436(18) Uani 0.50 1 d PD C 1
H37A H -0.0519 0.0800 0.5772 0.052 Uiso 0.50 1 calc PR C 1
H37B H -0.0914 0.1459 0.5858 0.052 Uiso 0.50 1 calc PR C 1
C38 C -0.0109(5) 0.1747(8) 0.5669(6) 0.037(3) Uani 0.50 1 d PD C 1
H38A H -0.0205 0.2226 0.5498 0.045 Uiso 0.50 1 calc PR C 1
H38B H -0.0012 0.1764 0.6245 0.045 Uiso 0.50 1 calc PR C 1
C33A C 0.0406(3) 0.1743(3) 0.4975(4) 0.0348(15) Uani 0.50 1 d PD C 2
H33B H 0.0268 0.2095 0.4583 0.042 Uiso 0.50 1 calc PR C 2
C34A C 0.04175(18) 0.1039(2) 0.4541(3) 0.0425(10) Uani 0.50 1 d PD C 2
H34C H 0.0539 0.0669 0.4915 0.051 Uiso 0.50 1 calc PR C 2
H34D H 0.0677 0.1059 0.4089 0.051 Uiso 0.50 1 calc PR C 2
C35A C -0.0153(5) 0.0862(10) 0.4223(10) 0.065(4) Uani 0.50 1 d PD C 2
H35C H -0.0266 0.1218 0.3827 0.078 Uiso 0.50 1 calc PR C 2
H35D H -0.0145 0.0403 0.3950 0.078 Uiso 0.50 1 calc PR C 2
C36A C -0.0555(2) 0.0841(3) 0.4904(4) 0.0668(16) Uani 0.50 1 d PD C 2
H36C H -0.0462 0.0453 0.5270 0.080 Uiso 0.50 1 calc PR C 2
H36D H -0.0923 0.0753 0.4688 0.080 Uiso 0.50 1 calc PR C 2
C37A C -0.0558(4) 0.1521(4) 0.5371(6) 0.064(3) Uani 0.50 1 d PD C 2
H37C H -0.0697 0.1898 0.5021 0.077 Uiso 0.50 1 calc PR C 2
H37D H -0.0808 0.1476 0.5832 0.077 Uiso 0.50 1 calc PR C 2
C38A C -0.0001(5) 0.1723(7) 0.5676(8) 0.040(3) Uani 0.50 1 d PD C 2
H38C H 0.0122 0.1380 0.6081 0.048 Uiso 0.50 1 calc PR C 2
H38D H -0.0018 0.2187 0.5935 0.048 Uiso 0.50 1 calc PR C 2

loop_
_atom_site_aniso_label
_atom_site_aniso_U_11
_atom_site_aniso_U_22
_atom_site_aniso_U_33
_atom_site_aniso_U_23
_atom_site_aniso_U_13
_atom_site_aniso_U_12
P1 0.0394(3) 0.0315(3) 0.0269(3) -0.0035(2) -0.0014(2) 0.0121(2)
O1 0.0596(9) 0.0371(8) 0.0331(7) -0.0025(6) 0.0093(7) 0.0143(7)
O2 0.0788(10) 0.0344(8) 0.0247(7) 0.0021(6) 0.0131(7) 0.0186(7)
O3 0.0555(8) 0.0301(7) 0.0257(7) 0.0016(5) 0.0052(6) 0.0062(6)
O4 0.0422(8) 0.0547(9) 0.0420(8) 0.0123(7) 0.0063(7) 0.0110(7)
O5 0.0546(9) 0.0452(8) 0.0535(9) 0.0088(7) -0.0051(7) 0.0242(7)
N1 0.0430(10) 0.0344(9) 0.0336(9) -0.0017(8) -0.0035(8) 0.0122(8)
F1 0.0478(7) 0.0600(8) 0.0499(7) -0.0123(6) 0.0040(6) 0.0161(6)
F2 0.0504(8) 0.0838(10) 0.0846(10) -0.0026(8) -0.0028(7) 0.0319(7)
F3 0.0509(8) 0.1092(13) 0.0722(10) 0.0059(8) -0.0238(7) 0.0128(8)
F4 0.0638(9) 0.0764(9) 0.0554(8) -0.0092(7) -0.0185(7) -0.0070(7)
F5 0.0531(7) 0.0463(7) 0.0478(7) -0.0062(6) -0.0062(6) 0.0061(6)
C1 0.0405(11) 0.0320(10) 0.0252(9) -0.0003(8) -0.0018(8) 0.0143(8)
C2 0.0552(13) 0.0346(10) 0.0239(10) 0.0039(8) 0.0015(9) 0.0162(9)
C3 0.0480(12) 0.0359(10) 0.0229(9) 0.0014(8) 0.0026(8) 0.0129(9)
C4 0.0446(11) 0.0289(10) 0.0269(9) -0.0008(8) 0.0018(8) 0.0113(8)
C5 0.0377(10) 0.0322(10) 0.0256(9) 0.0050(8) 0.0007(8) 0.0080(8)
C6 0.0334(10) 0.0350(10) 0.0243(9) 0.0001(8) -0.0001(8) 0.0109(8)
C7 0.0391(11) 0.0260(9) 0.0263(9) 0.0003(7) 0.0018(8) 0.0067(8)
C8 0.0367(11) 0.0294(10) 0.0299(10) 0.0013(8) 0.0014(8) 0.0077(8)
C9 0.0482(12) 0.0371(11) 0.0279(10) 0.0005(8) -0.0042(9) 0.0080(9)
C10 0.0532(13) 0.0467(12) 0.0242(10) 0.0004(9) 0.0027(9) 0.0045(10)
C11 0.0445(12) 0.0423(11) 0.0299(10) -0.0008(9) 0.0076(9) 0.0035(9)
C12 0.0373(11) 0.0336(10) 0.0284(10) -0.0014(8) -0.0003(8) 0.0052(8)
C13 0.0344(11) 0.0500(12) 0.0296(10) -0.0006(9) 0.0049(8) 0.0045(9)
C14 0.0400(12) 0.0529(13) 0.0371(11) -0.0041(10) 0.0014(9) 0.0077(10)
C15 0.0353(12) 0.0641(15) 0.0552(14) 0.0020(12) 0.0046(11) 0.0160(11)
C16 0.0350(12) 0.0779(17) 0.0479(13) 0.0084(12) -0.0079(10) 0.0059(11)
C17 0.0478(13) 0.0599(14) 0.0362(12) -0.0008(10) -0.0060(10) -0.0066(11)
C18 0.0389(11) 0.0465(12) 0.0369(11) 0.0027(9) 0.0020(9) 0.0057(10)
C19 0.0990(19) 0.0407(12) 0.0330(11) -0.0020(9) 0.0235(12) 0.0239(12)
C20 0.0557(13) 0.0314(10) 0.0337(11) 0.0015(8) 0.0059(9) 0.0099(9)
C21 0.0484(12) 0.0311(10) 0.0324(10) 0.0022(8) 0.0017(9) 0.0046(9)
C22 0.0637(14) 0.0418(12) 0.0519(13) 0.0090(10) 0.0158(12) 0.0157(11)
C23 0.0682(16) 0.0531(14) 0.0613(15) 0.0101(12) 0.0279(13) 0.0090(12)
C24 0.0748(17) 0.0451(13) 0.0471(13) 0.0121(10) 0.0156(12) -0.0018(12)
C25 0.0725(16) 0.0381(12) 0.0469(13) 0.0132(10) 0.0045(12) 0.0099(11)
C26 0.0493(12) 0.0392(11) 0.0409(12) 0.0048(9) 0.0054(10) 0.0092(9)
C27 0.0413(11) 0.0283(10) 0.0331(10) -0.0013(8) -0.0007(9) 0.0106(8)
C28 0.0609(14) 0.0285(11) 0.0581(14) 0.0002(10) -0.0081(11) 0.0093(9)
C29 0.108(2) 0.0418(13) 0.0665(17) 0.0097(12) -0.0089(16) 0.0362(15)
C30 0.101(2) 0.0577(16) 0.0809(19) -0.0153(14) -0.0491(17) 0.0439(16)
C31 0.096(2) 0.0558(16) 0.094(2) -0.0253(14) -0.0607(18) 0.0340(15)
C32 0.0549(14) 0.0339(11) 0.0712(16) -0.0114(11) -0.0265(12) 0.0093(10)
C33 0.033(2) 0.029(3) 0.024(3) 0.004(2) -0.003(2) 0.004(3)
C34 0.044(2) 0.037(2) 0.030(2) -0.0047(19) -0.0001(18) 0.005(2)
C35 0.053(5) 0.038(4) 0.048(5) -0.007(3) -0.009(4) -0.008(4)
C36 0.039(3) 0.051(3) 0.046(3) 0.001(2) -0.008(2) 0.001(2)
C37 0.039(3) 0.050(4) 0.042(3) -0.003(3) 0.001(2) -0.006(3)
C38 0.036(6) 0.050(5) 0.026(4) 0.006(3) 0.010(3) 0.008(3)
C33A 0.047(3) 0.028(3) 0.029(3) 0.008(2) -0.002(2) 0.010(3)
C34A 0.050(3) 0.034(2) 0.044(3) -0.002(2) -0.006(2) -0.002(2)
C35A 0.064(6) 0.068(8) 0.064(6) -0.021(5) -0.013(5) -0.008(5)
C36A 0.043(3) 0.053(3) 0.104(5) -0.008(3) -0.015(3) -0.012(3)
C37A 0.031(3) 0.057(5) 0.106(7) 0.003(4) 0.012(4) -0.003(4)
C38A 0.034(5) 0.027(4) 0.059(6) -0.002(3) -0.007(3) 0.002(3)

loop_
_atom_type_symbol
_atom_type_description
_atom_type_scat_dispersion_real
_atom_type_scat_dispersion_imag
_atom_type_scat_source
C C 0.0033 0.0016 'International Tables Vol C Tables 4.2.6.8 and 6.1.1.4'
H H 0.0000 0.0000 'International Tables Vol C Tables 4.2.6.8 and 6.1.1.4'
N N 0.0061 0.0033 'International Tables Vol C Tables 4.2.6.8 and 6.1.1.4'
O O 0.0106 0.0060 'International Tables Vol C Tables 4.2.6.8 and 6.1.1.4'
F F 0.0171 0.0103 'International Tables Vol C Tables 4.2.6.8 and 6.1.1.4'
P P 0.1023 0.0942 'International Tables Vol C Tables 4.2.6.8 and 6.1.1.4'

loop_
_geom_angle_atom_site_label_1
_geom_angle_atom_site_label_2
_geom_angle_atom_site_label_3
_geom_angle
O1 P1 C33A 107.3(2)
O1 P1 C27 112.06(8)
C33A P1 C27 118.17(19)
O1 P1 C1 113.89(8)
C33A P1 C1 100.3(2)
C27 P1 C1 104.77(8)
O1 P1 C33 113.66(19)
C33A P1 C33 17.82(17)
C27 P1 C33 100.81(17)
C1 P1 C33 110.53(19)
C3 O2 C19 116.58(14)
C5 O3 C20 118.90(14)
O4 N1 O5 123.29(16)
O4 N1 C8 119.73(15)
O5 N1 C8 116.98(16)
C2 C1 C6 119.14(16)
C2 C1 P1 118.14(14)
C6 C1 P1 122.56(13)
C3 C2 C1 121.23(17)
O2 C3 C2 115.50(16)
O2 C3 C4 123.97(16)
C2 C3 C4 120.52(17)
C5 C4 C3 118.40(16)
O3 C5 C4 122.30(16)
O3 C5 C6 115.18(15)
C4 C5 C6 122.50(16)
C5 C6 C1 118.18(16)
C5 C6 C7 115.84(15)
C1 C6 C7 125.81(15)
C8 C7 C12 115.62(16)
C8 C7 C6 119.70(16)
C12 C7 C6 124.18(16)
C9 C8 C7 124.61(17)
C9 C8 N1 115.55(17)
C7 C8 N1 119.81(15)
C10 C9 C8 118.45(18)
C11 C10 C9 119.20(18)
C10 C11 C12 122.21(18)
C11 C12 C7 119.84(17)
C11 C12 C13 117.40(17)
C7 C12 C13 122.74(16)
C18 C13 C14 115.81(18)
C18 C13 C12 123.68(18)
C14 C13 C12 120.40(17)
F1 C14 C15 116.67(18)
F1 C14 C13 120.61(18)
C15 C14 C13 122.7(2)
F2 C15 C14 120.1(2)
F2 C15 C16 120.2(2)
C14 C15 C16 119.7(2)
F3 C16 C17 120.5(2)
F3 C16 C15 119.8(2)
C17 C16 C15 119.7(2)
F4 C17 C16 119.89(19)
F4 C17 C18 120.6(2)
C16 C17 C18 119.5(2)
F5 C18 C17 116.59(18)
F5 C18 C13 120.75(18)
C17 C18 C13 122.6(2)
O3 C20 C21 107.73(15)
C26 C21 C22 118.70(18)
C26 C21 C20 120.22(18)
C22 C21 C20 121.05(17)
C23 C22 C21 120.8(2)
C24 C23 C22 120.2(2)
C25 C24 C23 119.6(2)
C24 C25 C26 120.2(2)
C21 C26 C25 120.5(2)
C32 C27 C28 109.71(16)
C32 C27 P1 109.00(14)
C28 C27 P1 112.22(13)
C29 C28 C27 110.99(18)
C30 C29 C28 111.5(2)
C29 C30 C31 109.7(2)
C32 C31 C30 110.8(2)
C31 C32 C27 111.9(2)
C38 C33 C34 109.7(6)
C38 C33 P1 118.2(6)
C34 C33 P1 109.6(3)
C35 C34 C33 110.9(7)
C36 C35 C34 112.0(9)
C35 C36 C37 110.2(8)
C36 C37 C38 110.5(6)
C33 C38 C37 111.8(9)
C34A C33A C38A 110.4(6)
C34A C33A P1 112.0(4)
C38A C33A P1 113.0(6)
C33A C34A C35A 109.8(8)
C36A C35A C34A 110.3(10)
C35A C36A C37A 111.5(8)
C38A C37A C36A 112.8(8)
C37A C38A C33A 110.0(9)

loop_
_geom_bond_atom_site_label_1
_geom_bond_atom_site_label_2
_geom_bond_distance
P1 O1 1.4815(14)
P1 C33A 1.734(7)
P1 C27 1.8150(18)
P1 C1 1.8338(18)
P1 C33 1.920(6)
O2 C3 1.367(2)
O2 C19 1.438(2)
O3 C5 1.370(2)
O3 C20 1.430(2)
O4 N1 1.222(2)
O5 N1 1.2307(19)
N1 C8 1.470(2)
F1 C14 1.348(2)
F2 C15 1.342(2)
F3 C16 1.343(2)
F4 C17 1.345(2)
F5 C18 1.343(2)
C1 C2 1.399(3)
C1 C6 1.404(3)
C2 C3 1.383(2)
C3 C4 1.387(2)
C4 C5 1.385(2)
C5 C6 1.404(2)
C6 C7 1.506(2)
C7 C8 1.399(2)
C7 C12 1.404(3)
C8 C9 1.380(3)
C9 C10 1.377(3)
C10 C11 1.377(3)
C11 C12 1.397(3)
C12 C13 1.492(3)
C13 C18 1.385(3)
C13 C14 1.386(3)
C14 C15 1.373(3)
C15 C16 1.375(3)
C16 C17 1.370(3)
C17 C18 1.381(3)
C20 C21 1.506(3)
C21 C26 1.381(3)
C21 C22 1.384(3)
C22 C23 1.381(3)
C23 C24 1.377(3)
C24 C25 1.374(3)
C25 C26 1.390(3)
C27 C32 1.528(3)
C27 C28 1.538(2)
C28 C29 1.531(3)
C29 C30 1.518(4)
C30 C31 1.522(3)
C31 C32 1.519(3)
C33 C38 1.540(12)
C33 C34 1.543(7)
C34 C35 1.521(12)
C35 C36 1.508(13)
C36 C37 1.517(8)
C37 C38 1.533(12)
C33A C34A 1.531(7)
C33A C38A 1.540(12)
C34A C35A 1.542(13)
C35A C36A 1.509(14)
C36A C37A 1.516(10)
C37A C38A 1.516(13)
